data_4500788
loop_
_publ_author_name
'Fang, Zhen-Lan'
'Yu, Rong-Min'
'Wu, Xiao-Yuan'
'Huang, Jing-Shun'
'Lu, Can-Zhong'

_publ_section_title
;
 Microporous Metal--Organic Frameworks: Structures, in Situ Formation of
 Ligand, and Crystal-to-Crystal Transformations
;
_journal_issue 6
_journal_name_full 'Crystal Growth &amp; Design'
_journal_page_first 2546
_journal_paper_doi 10.1021/cg200300x
_journal_volume 11
_journal_year 2011
_chemical_formula_moiety 'C168 H150 Br5 Cu17 N60 O3'
_chemical_formula_sum 'C168 H150 Br5 Cu17 N60 O3'
_chemical_formula_weight 4537.21
_chemical_name_systematic
; 
 ? 
;
_space_group_IT_number 15
_symmetry_cell_setting monoclinic
_symmetry_space_group_name_Hall '-C 2yc'
_symmetry_space_group_name_H-M 'C 1 2/c 1'
_atom_sites_solution_hydrogens geom
_atom_sites_solution_primary direct
_atom_sites_solution_secondary difmap
_audit_creation_method SHELXL-97
_cell_angle_alpha 90.00
_cell_angle_beta 109.846(3)
_cell_angle_gamma 90.00
_cell_formula_units_Z 4
_cell_length_a 20.015(3)
_cell_length_b 38.064(6)
_cell_length_c 25.197(6)
_cell_measurement_temperature 88(2)
_cell_volume 18056(6)
_computing_structure_refinement 'SHELXL-97 (Sheldrick, 1997)'
_computing_structure_solution 'SHELXS-97 (Sheldrick, 1990)'
_diffrn_ambient_temperature 88(2)
_diffrn_measured_fraction_theta_full 0.987
_diffrn_measured_fraction_theta_max 0.987
_diffrn_radiation_monochromator graphite
_diffrn_radiation_source 'fine-focus sealed tube'
_diffrn_radiation_type MoK\a
_diffrn_radiation_wavelength 0.71073
_diffrn_reflns_av_R_equivalents 0.0303
_diffrn_reflns_av_sigmaI/netI 0.0317
_diffrn_reflns_limit_h_max 23
_diffrn_reflns_limit_h_min -20
_diffrn_reflns_limit_k_max 45
_diffrn_reflns_limit_k_min -45
_diffrn_reflns_limit_l_max 28
_diffrn_reflns_limit_l_min -29
_diffrn_reflns_number 57326
_diffrn_reflns_theta_full 25.00
_diffrn_reflns_theta_max 25.00
_diffrn_reflns_theta_min 2.38
_exptl_absorpt_coefficient_mu 3.131
_exptl_absorpt_correction_T_max 1.0000
_exptl_absorpt_correction_T_min 0.2868
_exptl_absorpt_correction_type multi-scan
_exptl_crystal_density_diffrn 1.669
_exptl_crystal_density_method 'not measured'
_exptl_crystal_F_000 9080
_exptl_crystal_size_max 0.28
_exptl_crystal_size_mid 0.23
_exptl_crystal_size_min 0.14
_refine_diff_density_max 1.449
_refine_diff_density_min -1.186
_refine_diff_density_rms 0.098
_refine_ls_extinction_method none
_refine_ls_goodness_of_fit_ref 1.036
_refine_ls_hydrogen_treatment conster
_refine_ls_matrix_type full
_refine_ls_number_parameters 1149
_refine_ls_number_reflns 15730
_refine_ls_number_restraints 0
_refine_ls_restrained_S_all 1.036
_refine_ls_R_factor_all 0.0526
_refine_ls_R_factor_gt 0.0438
_refine_ls_shift/su_max 0.002
_refine_ls_shift/su_mean 0.000
_refine_ls_structure_factor_coef Fsqd
_refine_ls_weighting_details 'calc w=1/[\s^2^(Fo^2^)+(0.0758P)^2^+83.2832P] where P=(Fo^2^+2Fc^2^)/3'
_refine_ls_weighting_scheme calc
_refine_ls_wR_factor_gt 0.1268
_refine_ls_wR_factor_ref 0.1363
_reflns_number_gt 13466
_reflns_number_total 15730
_reflns_threshold_expression >2sigma(I)
_cod_data_source_file cg200300x_si_001.cif
_cod_data_source_block 2b
_cod_depositor_comments
;
The following automatic conversions were performed:

'_exptl_absorpt_correction_type' value 'Multi-scan' changed to
'multi-scan' according to
/home/saulius/struct/CIF-dictionaries/cif_core.dic dictionary named
'cif_core.dic' version 2.4.1 from 2010-06-29.

Automatic conversion script
Id: cif_fix_values 1715 2011-07-08 13:25:40Z adriana 
;
_cod_original_cell_volume 18057(6)
_cod_original_sg_symbol_H-M C2/c
_cod_database_code 4500788

loop_
_symmetry_equiv_pos_as_xyz
'x, y, z'
'-x, y, -z+1/2'
'x+1/2, y+1/2, z'
'-x+1/2, y+1/2, -z+1/2'
'-x, -y, -z'
'x, -y, z-1/2'
'-x+1/2, -y+1/2, -z'
'x+1/2, -y+1/2, z-1/2'

loop_
_atom_site_label
_atom_site_type_symbol
_atom_site_fract_x
_atom_site_fract_y
_atom_site_fract_z
_atom_site_U_iso_or_equiv
_atom_site_adp_type
_atom_site_occupancy
_atom_site_symmetry_multiplicity
_atom_site_calc_flag
_atom_site_refinement_flags
Cu1 Cu 0.0000 0.191233(19) 0.7500 0.03472(17) Uani 1 2 d S
Cu2 Cu 0.03921(3) 0.127436(12) 0.83152(2) 0.03240(13) Uani 1 1 d .
Cu3 Cu -0.09375(3) 0.245415(14) 0.99988(2) 0.03370(13) Uani 1 1 d .
Cu5 Cu 0.20450(3) 0.281969(14) 1.11776(2) 0.03618(14) Uani 1 1 d .
Cu6 Cu -0.00675(3) 0.171242(13) 1.06788(2) 0.03641(14) Uani 1 1 d .
Cu7 Cu -0.18354(3) 0.206953(14) 0.88293(2) 0.03843(14) Uani 1 1 d .
Cu8 Cu -0.05204(3) 0.026055(12) 1.13453(2) 0.03478(14) Uani 1 1 d .
Cu9 Cu -0.34942(3) 0.330963(13) 0.90803(3) 0.03761(14) Uani 1 1 d .
Cu10 Cu 0.10917(3) 0.094082(13) 0.74664(2) 0.03481(14) Uani 1 1 d .
Br1 Br -0.13085(2) 0.179059(11) 0.989091(19) 0.03922(12) Uani 1 1 d .
Br2 Br -0.01671(10) 0.38439(6) 0.66600(10) 0.1178(7) Uani 0.50 1 d P
Br3 Br -0.43910(7) 0.02423(3) 0.60422(5) 0.1279(4) Uani 1 1 d .
O2W O 0.3087(7) -0.0299(3) 1.0648(7) 0.125(5) Uani 0.50 1 d P
O1W O 0.4033(4) 0.0016(2) 1.0120(4) 0.149(3) Uani 1 1 d .
N1 N -0.05186(18) 0.14766(9) 0.82977(15) 0.0318(7) Uani 1 1 d .
N2 N -0.14075(19) 0.17505(9) 0.84647(15) 0.0338(8) Uani 1 1 d .
N3 N -0.11401(18) 0.13022(9) 0.80145(15) 0.0326(8) Uani 1 1 d .
N4 N 0.1462(3) 0.27196(19) 0.9623(3) 0.095(2) Uani 1 1 d .
H4A H 0.1851 0.2650 0.9872 0.114 Uiso 1 1 calc R
H4B H 0.1412 0.2936 0.9521 0.114 Uiso 1 1 calc R
N6 N -0.09179(19) 0.12856(9) 1.10727(16) 0.0352(8) Uani 1 1 d .
N7 N -0.05861(19) 0.07286(9) 1.11046(16) 0.0347(8) Uani 1 1 d .
N8 N -0.03131(18) 0.12680(9) 1.09208(16) 0.0337(8) Uani 1 1 d .
N9 N -0.3655(3) 0.06090(19) 1.1490(3) 0.101(2) Uani 1 1 d .
H9A H -0.3894 0.0431 1.1316 0.121 Uiso 1 1 calc R
H9B H -0.3819 0.0739 1.1697 0.121 Uiso 1 1 calc R
H10B H 0.2324 0.0490 1.0145 0.121 Uiso 1 1 d R
H10C H 0.1959 0.0144 1.0084 0.121 Uiso 1 1 d R
N11 N 0.11444(18) 0.16117(9) 0.83578(15) 0.0320(7) Uani 1 1 d .
N12 N 0.09392(17) 0.18989(9) 0.80005(15) 0.0311(7) Uani 1 1 d .
N13 N 0.20664(18) 0.19723(9) 0.85181(15) 0.0339(8) Uani 1 1 d .
N14 N 0.3527(3) 0.07642(18) 1.0388(3) 0.091(2) Uani 1 1 d .
H14A H 0.3564 0.0545 1.0323 0.109 Uiso 1 1 calc R
H14B H 0.3746 0.0849 1.0718 0.109 Uiso 1 1 calc R
N15 N 0.1321(3) 0.33168(14) 0.6779(2) 0.0724(15) Uani 1 1 d .
H15A H 0.1635 0.3354 0.6623 0.087 Uiso 1 1 calc R
H15B H 0.0966 0.3457 0.6717 0.087 Uiso 1 1 calc R
N16 N 0.09215(18) 0.06332(8) 0.79825(15) 0.0305(7) Uani 1 1 d .
N17 N 0.05073(18) 0.07695(8) 0.82753(15) 0.0312(7) Uani 1 1 d .
N18 N 0.2385(4) -0.05205(16) 0.6905(3) 0.089(2) Uani 1 1 d .
H18A H 0.2208 -0.0716 0.6748 0.107 Uiso 1 1 calc R
H18B H 0.2776 -0.0444 0.6878 0.107 Uiso 1 1 calc R
N19 N 0.05385(19) 0.01906(8) 0.83713(15) 0.0307(7) Uani 1 1 d .
N20 N -0.1734(3) 0.08212(18) 0.9537(3) 0.0863(18) Uani 1 1 d .
H20B H -0.1648 0.0989 0.9779 0.104 Uiso 1 1 calc R
H20C H -0.2126 0.0706 0.9454 0.104 Uiso 1 1 calc R
N21 N 0.00425(18) 0.24535(9) 1.04567(15) 0.0311(7) Uani 1 1 d .
N22 N 0.03992(18) 0.21491(9) 1.07043(15) 0.0328(8) Uani 1 1 d .
N23 N 0.11842(18) 0.25841(9) 1.08763(15) 0.0328(8) Uani 1 1 d .
N24 N -0.0087(3) 0.41234(12) 0.9887(3) 0.0775(16) Uani 1 1 d .
H24B H -0.0400 0.4170 0.9564 0.093 Uiso 1 1 calc R
H24C H 0.0126 0.4291 1.0107 0.093 Uiso 1 1 calc R
N25 N 0.3237(3) 0.12413(14) 1.1954(3) 0.0745(16) Uani 1 1 d .
H25B H 0.3629 0.1249 1.1885 0.089 Uiso 1 1 calc R
H25C H 0.3168 0.1078 1.2166 0.089 Uiso 1 1 calc R
N26 N -0.18263(18) 0.26478(9) 0.95330(15) 0.0318(7) Uani 1 1 d .
N27 N -0.27996(18) 0.29586(9) 0.91167(15) 0.0320(8) Uani 1 1 d .
N28 N -0.22413(18) 0.24657(9) 0.90620(15) 0.0318(8) Uani 1 1 d .
N29 N -0.0777(3) 0.40528(14) 1.0995(2) 0.0739(15) Uani 1 1 d .
H29A H -0.0827 0.4265 1.0870 0.089 Uiso 1 1 calc R
H29B H -0.0488 0.4008 1.1328 0.089 Uiso 1 1 calc R
N30 N -0.4815(3) 0.2261(2) 0.6713(2) 0.097(2) Uani 1 1 d .
H30B H -0.5066 0.2420 0.6491 0.117 Uiso 1 1 calc R
H30C H -0.4865 0.2044 0.6612 0.117 Uiso 1 1 calc R
C1 C 0.0912(3) 0.24820(17) 0.9387(2) 0.0590(15) Uani 1 1 d .
C2 C 0.0986(3) 0.21363(17) 0.9547(2) 0.0576(14) Uani 1 1 d .
H2A H 0.1401 0.2062 0.9826 0.069 Uiso 1 1 calc R
C3 C 0.0451(3) 0.18946(13) 0.9300(2) 0.0444(11) Uani 1 1 d .
H3A H 0.0511 0.1661 0.9412 0.053 Uiso 1 1 calc R
C4 C -0.0171(2) 0.20014(11) 0.88869(18) 0.0340(9) Uani 1 1 d .
C5 C -0.0252(3) 0.23507(13) 0.8739(2) 0.0470(11) Uani 1 1 d .
H5A H -0.0675 0.2428 0.8474 0.056 Uiso 1 1 calc R
C6 C 0.0286(4) 0.25886(14) 0.8980(3) 0.0591(15) Uani 1 1 d .
H6A H 0.0228 0.2823 0.8867 0.071 Uiso 1 1 calc R
C7 C -0.0700(2) 0.17416(11) 0.85617(17) 0.0313(9) Uani 1 1 d .
C8 C -0.3437(4) 0.1111(3) 0.8004(4) 0.107(3) Uani 1 1 d .
H8A H -0.3715 0.1075 0.8229 0.128 Uiso 1 1 calc R
C9 C -0.3678(4) 0.0994(2) 0.7434(3) 0.091(3) Uani 1 1 d .
C10 C -0.3293(3) 0.1065(2) 0.7116(3) 0.076(2) Uani 1 1 d .
H10A H -0.3455 0.0995 0.6740 0.092 Uiso 1 1 calc R
C11 C -0.2651(3) 0.12412(17) 0.7330(2) 0.0592(14) Uani 1 1 d .
H11A H -0.2391 0.1291 0.7095 0.071 Uiso 1 1 calc R
C12 C -0.2393(2) 0.13434(12) 0.78899(19) 0.0361(9) Uani 1 1 d .
C13 C -0.2793(3) 0.12782(19) 0.8222(3) 0.0703(18) Uani 1 1 d .
H13A H -0.2629 0.1347 0.8599 0.084 Uiso 1 1 calc R
C14 C -0.1664(2) 0.14729(11) 0.81167(17) 0.0319(9) Uani 1 1 d .
C15 C 0.1474(4) 0.0502(2) 1.0360(4) 0.082(2) Uani 1 1 d .
C16 C 0.1488(4) 0.0857(2) 1.0513(3) 0.078(2) Uani 1 1 d .
H16A H 0.1855 0.1000 1.0492 0.094 Uiso 1 1 calc R
C17 C 0.0968(3) 0.09976(15) 1.0693(2) 0.0535(13) Uani 1 1 d .
H17A H 0.0977 0.1236 1.0778 0.064 Uiso 1 1 calc R
C18 C 0.0432(2) 0.07886(12) 1.0749(2) 0.0399(10) Uani 1 1 d .
C19 C 0.0412(3) 0.04391(13) 1.0586(2) 0.0540(14) Uani 1 1 d .
H19A H 0.0047 0.0295 1.0607 0.065 Uiso 1 1 calc R
C20 C 0.0924(4) 0.03026(16) 1.0394(3) 0.0721(19) Uani 1 1 d .
H20A H 0.0895 0.0068 1.0284 0.087 Uiso 1 1 calc R
C21 C -0.0132(2) 0.09315(10) 1.09372(19) 0.0324(9) Uani 1 1 d .
C22 C -0.2727(3) 0.04794(16) 1.1107(3) 0.0635(15) Uani 1 1 d .
H22A H -0.2974 0.0280 1.0934 0.076 Uiso 1 1 calc R
C23 C -0.2993(3) 0.06879(16) 1.1438(3) 0.0633(16) Uani 1 1 d .
C24 C -0.2604(3) 0.09749(15) 1.1714(3) 0.0575(14) Uani 1 1 d .
H24A H -0.2767 0.1110 1.1953 0.069 Uiso 1 1 calc R
C25 C -0.1976(3) 0.10603(13) 1.1634(2) 0.0475(12) Uani 1 1 d .
H25A H -0.1725 0.1257 1.1813 0.057 Uiso 1 1 calc R
C26 C -0.1711(2) 0.08600(11) 1.1293(2) 0.0388(10) Uani 1 1 d .
C27 C -0.2097(3) 0.05661(14) 1.1032(2) 0.0499(12) Uani 1 1 d .
H27A H -0.1927 0.0426 1.0803 0.060 Uiso 1 1 calc R
C28 C -0.1069(2) 0.09581(10) 1.11716(19) 0.0335(9) Uani 1 1 d .
C29 C 0.3110(3) 0.09837(16) 0.9956(3) 0.0602(15) Uani 1 1 d .
C30 C 0.2754(3) 0.08550(14) 0.9425(3) 0.0597(14) Uani 1 1 d .
H30A H 0.2799 0.0619 0.9347 0.072 Uiso 1 1 calc R
C31 C 0.2328(3) 0.10739(13) 0.9006(2) 0.0494(12) Uani 1 1 d .
H31A H 0.2085 0.0982 0.8650 0.059 Uiso 1 1 calc R
C32 C 0.2258(2) 0.14247(12) 0.9107(2) 0.0376(10) Uani 1 1 d .
C33 C 0.2614(3) 0.15512(14) 0.9644(2) 0.0520(13) Uani 1 1 d .
H33A H 0.2568 0.1787 0.9724 0.062 Uiso 1 1 calc R
C34 C 0.3035(3) 0.13357(17) 1.0064(2) 0.0642(16) Uani 1 1 d .
H34A H 0.3271 0.1427 1.0421 0.077 Uiso 1 1 calc R
C35 C 0.1821(2) 0.16637(11) 0.86608(19) 0.0342(9) Uani 1 1 d .
C36 C 0.1955(3) 0.28034(14) 0.7234(2) 0.0480(12) Uani 1 1 d .
H36A H 0.2309 0.2850 0.7083 0.058 Uiso 1 1 calc R
C37 C 0.2004(2) 0.25060(13) 0.7561(2) 0.0417(10) Uani 1 1 d .
H37A H 0.2385 0.2353 0.7621 0.050 Uiso 1 1 calc R
C38 C 0.1487(2) 0.24352(11) 0.77997(18) 0.0327(9) Uani 1 1 d .
C39 C 0.0935(2) 0.26731(11) 0.77191(19) 0.0357(9) Uani 1 1 d .
H39A H 0.0595 0.2633 0.7888 0.043 Uiso 1 1 calc R
C40 C 0.0888(3) 0.29674(12) 0.7390(2) 0.0440(11) Uani 1 1 d .
H40A H 0.0517 0.3125 0.7342 0.053 Uiso 1 1 calc R
C41 C 0.1386(3) 0.30323(13) 0.7129(2) 0.0460(11) Uani 1 1 d .
C42 C 0.1495(2) 0.21078(10) 0.81076(18) 0.0312(9) Uani 1 1 d .
C43 C 0.2329(3) -0.00171(15) 0.7479(3) 0.0582(14) Uani 1 1 d .
H43A H 0.2762 0.0062 0.7466 0.070 Uiso 1 1 calc R
C44 C 0.2037(3) -0.03283(15) 0.7203(2) 0.0573(14) Uani 1 1 d .
C45 C 0.1413(3) -0.04490(13) 0.7249(2) 0.0498(12) Uani 1 1 d .
H45A H 0.1222 -0.0660 0.7079 0.060 Uiso 1 1 calc R
C46 C 0.1061(3) -0.02589(11) 0.7545(2) 0.0397(10) Uani 1 1 d .
H46A H 0.0640 -0.0344 0.7575 0.048 Uiso 1 1 calc R
C47 C 0.1338(2) 0.00593(11) 0.77977(19) 0.0349(9) Uani 1 1 d .
C48 C 0.1980(3) 0.01733(13) 0.7770(2) 0.0469(12) Uani 1 1 d .
H48A H 0.2180 0.0381 0.7950 0.056 Uiso 1 1 calc R
C49 C 0.0934(2) 0.02880(10) 0.80507(18) 0.0310(9) Uani 1 1 d .
C50 C -0.1356(3) 0.04598(15) 0.8902(3) 0.0567(14) Uani 1 1 d .
H50A H -0.1778 0.0334 0.8802 0.068 Uiso 1 1 calc R
C51 C -0.1246(3) 0.07369(15) 0.9283(2) 0.0540(13) Uani 1 1 d .
C52 C -0.0617(3) 0.09201(14) 0.9413(2) 0.0498(13) Uani 1 1 d .
H52A H -0.0537 0.1109 0.9662 0.060 Uiso 1 1 calc R
C53 C -0.0105(3) 0.08325(12) 0.91847(19) 0.0399(10) Uani 1 1 d .
H53A H 0.0318 0.0959 0.9286 0.048 Uiso 1 1 calc R
C54 C -0.0216(2) 0.05535(10) 0.88013(17) 0.0321(9) Uani 1 1 d .
C55 C -0.0843(3) 0.03701(13) 0.8672(2) 0.0467(12) Uani 1 1 d .
H55A H -0.0924 0.0181 0.8423 0.056 Uiso 1 1 calc R
C56 C 0.0281(2) 0.04988(10) 0.84981(17) 0.0286(8) Uani 1 1 d .
C57 C 0.0074(3) 0.37783(13) 1.0050(2) 0.0502(12) Uani 1 1 d .
C58 C 0.0579(3) 0.36940(13) 1.0571(2) 0.0532(13) Uani 1 1 d .
H58A H 0.0818 0.3873 1.0812 0.064 Uiso 1 1 calc R
C59 C 0.0729(3) 0.33501(12) 1.0735(2) 0.0440(11) Uani 1 1 d .
H59A H 0.1070 0.3301 1.1084 0.053 Uiso 1 1 calc R
C60 C 0.0377(2) 0.30735(11) 1.03885(19) 0.0341(9) Uani 1 1 d .
C61 C -0.0120(2) 0.31605(12) 0.9868(2) 0.0388(10) Uani 1 1 d .
H61A H -0.0362 0.2982 0.9628 0.047 Uiso 1 1 calc R
C62 C -0.0263(3) 0.35037(13) 0.9701(2) 0.0474(12) Uani 1 1 d .
H62A H -0.0592 0.3553 0.9347 0.057 Uiso 1 1 calc R
C63 C 0.0525(2) 0.27075(11) 1.05657(17) 0.0308(9) Uani 1 1 d .
C64 C 0.2718(3) 0.14914(13) 1.1724(2) 0.0498(12) Uani 1 1 d .
C65 C 0.2080(3) 0.14858(14) 1.1834(2) 0.0523(13) Uani 1 1 d .
H65A H 0.2010 0.1315 1.2075 0.063 Uiso 1 1 calc R
C66 C 0.1553(3) 0.17266(13) 1.1594(2) 0.0423(11) Uani 1 1 d .
H66A H 0.1130 0.1715 1.1670 0.051 Uiso 1 1 calc R
C67 C 0.1644(2) 0.19891(11) 1.12386(19) 0.0350(9) Uani 1 1 d .
C68 C 0.2294(2) 0.19987(12) 1.1143(2) 0.0408(10) Uani 1 1 d .
H68A H 0.2374 0.2173 1.0912 0.049 Uiso 1 1 calc R
C69 C 0.2814(3) 0.17551(13) 1.1384(2) 0.0456(11) Uani 1 1 d .
H69A H 0.3242 0.1769 1.1315 0.055 Uiso 1 1 calc R
C70 C 0.1076(2) 0.22383(11) 1.09516(18) 0.0326(9) Uani 1 1 d .
C71 C -0.1104(3) 0.34379(15) 1.0852(2) 0.0568(14) Uani 1 1 d .
H71A H -0.0821 0.3392 1.1223 0.068 Uiso 1 1 calc R
C72 C -0.1170(3) 0.37788(14) 1.0653(2) 0.0544(13) Uani 1 1 d .
C73 C -0.1635(3) 0.38458(14) 1.0119(3) 0.0575(14) Uani 1 1 d .
H73A H -0.1721 0.4076 0.9993 0.069 Uiso 1 1 calc R
C74 C -0.1974(3) 0.35759(12) 0.9773(2) 0.0466(12) Uani 1 1 d .
H74A H -0.2274 0.3626 0.9409 0.056 Uiso 1 1 calc R
C75 C -0.1878(2) 0.32269(11) 0.99533(19) 0.0349(9) Uani 1 1 d .
C76 C -0.1456(3) 0.31620(13) 1.0504(2) 0.0455(11) Uani 1 1 d .
H76A H -0.1405 0.2934 1.0644 0.055 Uiso 1 1 calc R
C77 C -0.2171(2) 0.29427(11) 0.95511(18) 0.0318(9) Uani 1 1 d .
C78 C -0.4323(3) 0.2356(2) 0.7239(2) 0.0613(16) Uani 1 1 d .
C79 C -0.3918(3) 0.21060(19) 0.7608(3) 0.0667(17) Uani 1 1 d .
H79A H -0.3963 0.1870 0.7504 0.080 Uiso 1 1 calc R
C80 C -0.3449(3) 0.22036(15) 0.8127(2) 0.0517(13) Uani 1 1 d .
H80A H -0.3184 0.2032 0.8371 0.062 Uiso 1 1 calc R
C81 C -0.3365(2) 0.25540(12) 0.82935(19) 0.0374(10) Uani 1 1 d .
C82 C -0.3773(3) 0.28018(16) 0.7916(2) 0.0533(13) Uani 1 1 d .
H82A H -0.3726 0.3038 0.8016 0.064 Uiso 1 1 calc R
C83 C -0.4248(3) 0.2704(2) 0.7396(2) 0.0679(18) Uani 1 1 d .
H83A H -0.4517 0.2874 0.7151 0.081 Uiso 1 1 calc R
C84 C -0.2818(2) 0.26583(11) 0.88229(18) 0.0305(9) Uani 1 1 d .
N10 N 0.1975(5) 0.0359(2) 1.0169(5) 0.160(5) Uani 1 1 d .
N5 N -0.4345(5) 0.0816(3) 0.7209(4) 0.173(5) Uani 1 1 d .
H5B H -0.4499 0.0753 0.6861 0.208 Uiso 1 1 calc R
H5C H -0.4591 0.0771 0.7422 0.208 Uiso 1 1 calc R

loop_
_atom_site_aniso_label
_atom_site_aniso_U_11
_atom_site_aniso_U_22
_atom_site_aniso_U_33
_atom_site_aniso_U_23
_atom_site_aniso_U_13
_atom_site_aniso_U_12
Cu1 0.0222(3) 0.0293(4) 0.0441(4) 0.000 0.0001(3) 0.000
Cu2 0.0322(3) 0.0197(2) 0.0455(3) -0.0003(2) 0.0133(2) 0.00020(19)
Cu3 0.0237(3) 0.0323(3) 0.0397(3) 0.0001(2) 0.0038(2) 0.00376(19)
Cu5 0.0236(3) 0.0318(3) 0.0453(3) 0.0029(2) 0.0014(2) -0.0061(2)
Cu6 0.0333(3) 0.0225(3) 0.0539(3) 0.0053(2) 0.0156(2) -0.0025(2)
Cu7 0.0338(3) 0.0348(3) 0.0469(3) -0.0143(2) 0.0141(2) 0.0062(2)
Cu8 0.0441(3) 0.0178(2) 0.0487(3) 0.0088(2) 0.0239(3) 0.0046(2)
Cu9 0.0309(3) 0.0238(3) 0.0563(3) 0.0030(2) 0.0125(2) 0.0080(2)
Cu10 0.0377(3) 0.0251(3) 0.0458(3) 0.0119(2) 0.0196(2) 0.0009(2)
Br1 0.0403(2) 0.0334(2) 0.0407(2) 0.00302(18) 0.0094(2) -0.00027(18)
Br2 0.0914(12) 0.1500(18) 0.1317(16) 0.0508(14) 0.0638(12) 0.0478(12)
Br3 0.1359(9) 0.0927(7) 0.1362(9) -0.0001(6) 0.0217(7) 0.0212(6)
O2W 0.126(10) 0.075(7) 0.215(15) -0.052(8) 0.110(11) -0.016(7)
O1W 0.125(6) 0.154(7) 0.161(7) -0.028(6) 0.038(5) 0.003(5)
N1 0.0337(18) 0.0232(17) 0.0389(19) -0.0057(14) 0.0126(16) 0.0031(14)
N2 0.038(2) 0.0279(18) 0.0359(19) -0.0062(14) 0.0135(16) 0.0059(15)
N3 0.0318(18) 0.0265(17) 0.041(2) -0.0058(15) 0.0140(16) 0.0024(14)
N4 0.093(4) 0.116(5) 0.079(4) -0.038(4) 0.033(3) -0.070(4)
N6 0.0309(18) 0.0252(18) 0.052(2) 0.0090(16) 0.0170(17) 0.0043(14)
N7 0.0381(19) 0.0209(17) 0.049(2) 0.0102(15) 0.0197(17) 0.0069(14)
N8 0.0280(17) 0.0251(18) 0.049(2) 0.0084(15) 0.0143(16) 0.0030(14)
N9 0.063(4) 0.094(5) 0.171(7) -0.009(5) 0.071(4) -0.011(3)
N11 0.0263(17) 0.0237(17) 0.041(2) 0.0001(14) 0.0053(15) -0.0013(13)
N12 0.0243(16) 0.0246(17) 0.0389(19) 0.0021(14) 0.0035(14) -0.0010(13)
N13 0.0266(17) 0.0280(18) 0.040(2) 0.0004(15) 0.0025(15) -0.0028(14)
N14 0.097(5) 0.087(4) 0.074(4) 0.037(3) 0.011(3) 0.029(4)
N15 0.080(4) 0.062(3) 0.081(4) 0.035(3) 0.034(3) 0.002(3)
N16 0.0350(18) 0.0202(16) 0.0413(19) 0.0047(14) 0.0196(16) 0.0020(13)
N17 0.0360(18) 0.0192(16) 0.0419(19) 0.0055(14) 0.0180(16) 0.0038(13)
N18 0.114(5) 0.069(4) 0.119(5) -0.010(3) 0.084(4) 0.019(3)
N19 0.0409(19) 0.0181(16) 0.0375(19) 0.0036(14) 0.0191(16) 0.0012(14)
N20 0.083(4) 0.104(5) 0.098(4) -0.017(4) 0.064(4) 0.008(3)
N21 0.0251(17) 0.0234(17) 0.0409(19) 0.0047(14) 0.0060(15) 0.0004(13)
N22 0.0248(17) 0.0253(17) 0.042(2) 0.0072(15) 0.0036(15) -0.0003(13)
N23 0.0241(17) 0.0270(18) 0.041(2) 0.0021(15) 0.0030(15) -0.0022(13)
N24 0.090(4) 0.033(2) 0.095(4) 0.014(3) 0.013(3) 0.005(2)
N25 0.052(3) 0.056(3) 0.104(4) 0.017(3) 0.011(3) 0.021(2)
N26 0.0276(17) 0.0278(18) 0.0366(19) -0.0056(14) 0.0064(15) 0.0039(14)
N27 0.0274(17) 0.0286(18) 0.0374(19) 0.0001(14) 0.0076(15) 0.0082(14)
N28 0.0279(17) 0.0310(18) 0.0352(19) -0.0075(15) 0.0091(15) 0.0042(14)
N29 0.089(4) 0.055(3) 0.073(3) -0.026(3) 0.022(3) -0.018(3)
N30 0.067(4) 0.171(7) 0.047(3) -0.033(4) 0.008(3) -0.031(4)
C1 0.064(4) 0.071(4) 0.052(3) -0.024(3) 0.032(3) -0.030(3)
C2 0.040(3) 0.082(4) 0.045(3) -0.017(3) 0.008(2) -0.005(3)
C3 0.043(3) 0.041(3) 0.045(3) -0.011(2) 0.010(2) 0.000(2)
C4 0.037(2) 0.029(2) 0.037(2) -0.0097(17) 0.0140(19) 0.0003(17)
C5 0.059(3) 0.034(2) 0.047(3) -0.008(2) 0.016(2) -0.003(2)
C6 0.089(4) 0.037(3) 0.060(3) -0.010(2) 0.036(3) -0.019(3)
C7 0.035(2) 0.028(2) 0.031(2) -0.0017(16) 0.0105(18) 0.0027(17)
C8 0.071(5) 0.167(9) 0.099(6) -0.028(6) 0.051(5) -0.050(5)
C9 0.056(4) 0.130(7) 0.093(5) -0.042(5) 0.033(4) -0.042(4)
C10 0.052(4) 0.102(5) 0.064(4) -0.032(4) 0.005(3) -0.011(3)
C11 0.043(3) 0.083(4) 0.051(3) -0.009(3) 0.015(2) -0.005(3)
C12 0.034(2) 0.037(2) 0.037(2) -0.0043(18) 0.0120(19) 0.0062(18)
C13 0.062(4) 0.094(5) 0.063(4) -0.019(3) 0.032(3) -0.020(3)
C14 0.036(2) 0.028(2) 0.033(2) -0.0025(17) 0.0128(18) 0.0054(17)
C15 0.078(5) 0.077(5) 0.114(6) 0.001(4) 0.062(5) 0.012(4)
C16 0.057(4) 0.086(5) 0.111(6) -0.007(4) 0.053(4) -0.008(3)
C17 0.049(3) 0.050(3) 0.067(3) -0.004(3) 0.025(3) -0.002(2)
C18 0.038(2) 0.034(2) 0.050(3) 0.014(2) 0.018(2) 0.0070(19)
C19 0.071(4) 0.035(3) 0.073(4) 0.010(2) 0.047(3) 0.008(2)
C20 0.104(5) 0.044(3) 0.091(5) 0.008(3) 0.062(4) 0.019(3)
C21 0.033(2) 0.0204(19) 0.044(2) 0.0066(17) 0.0130(19) 0.0033(16)
C22 0.044(3) 0.054(3) 0.094(5) 0.003(3) 0.025(3) -0.007(2)
C23 0.044(3) 0.061(4) 0.093(4) 0.021(3) 0.034(3) 0.002(3)
C24 0.059(3) 0.056(3) 0.068(4) 0.010(3) 0.034(3) 0.011(3)
C25 0.048(3) 0.040(3) 0.061(3) 0.009(2) 0.026(2) 0.005(2)
C26 0.036(2) 0.031(2) 0.052(3) 0.013(2) 0.019(2) 0.0072(18)
C27 0.042(3) 0.043(3) 0.067(3) 0.004(2) 0.021(2) 0.003(2)
C28 0.035(2) 0.022(2) 0.044(2) 0.0084(17) 0.0148(19) 0.0048(16)
C29 0.058(3) 0.060(4) 0.056(3) 0.021(3) 0.011(3) 0.011(3)
C30 0.074(4) 0.036(3) 0.065(4) 0.010(3) 0.019(3) 0.015(3)
C31 0.059(3) 0.036(3) 0.045(3) 0.001(2) 0.006(2) 0.001(2)
C32 0.028(2) 0.035(2) 0.045(3) 0.0037(19) 0.0051(19) -0.0020(17)
C33 0.053(3) 0.041(3) 0.052(3) -0.001(2) 0.004(2) 0.002(2)
C34 0.067(4) 0.063(4) 0.046(3) 0.006(3) -0.002(3) 0.004(3)
C35 0.029(2) 0.028(2) 0.041(2) -0.0034(18) 0.0065(18) -0.0010(16)
C36 0.045(3) 0.053(3) 0.051(3) 0.001(2) 0.023(2) -0.010(2)
C37 0.033(2) 0.045(3) 0.047(3) 0.000(2) 0.015(2) 0.0010(19)
C38 0.027(2) 0.029(2) 0.036(2) 0.0000(17) 0.0040(17) -0.0049(16)
C39 0.030(2) 0.031(2) 0.044(2) 0.0011(19) 0.0105(19) -0.0049(17)
C40 0.041(2) 0.033(2) 0.053(3) 0.007(2) 0.009(2) 0.0010(19)
C41 0.048(3) 0.044(3) 0.043(3) 0.006(2) 0.011(2) -0.009(2)
C42 0.026(2) 0.027(2) 0.037(2) -0.0033(17) 0.0057(17) -0.0011(16)
C43 0.057(3) 0.053(3) 0.082(4) 0.010(3) 0.046(3) 0.011(3)
C44 0.075(4) 0.047(3) 0.063(3) 0.004(3) 0.041(3) 0.022(3)
C45 0.069(3) 0.034(3) 0.051(3) -0.001(2) 0.027(3) 0.010(2)
C46 0.046(3) 0.027(2) 0.048(3) 0.0034(19) 0.020(2) 0.0051(18)
C47 0.045(2) 0.025(2) 0.041(2) 0.0062(17) 0.022(2) 0.0079(18)
C48 0.048(3) 0.036(3) 0.064(3) -0.001(2) 0.029(3) 0.002(2)
C49 0.035(2) 0.0228(19) 0.037(2) 0.0047(16) 0.0142(18) 0.0029(16)
C50 0.052(3) 0.059(3) 0.070(4) -0.004(3) 0.035(3) -0.008(3)
C51 0.065(3) 0.051(3) 0.058(3) 0.007(3) 0.037(3) 0.017(3)
C52 0.070(4) 0.044(3) 0.039(3) -0.006(2) 0.023(3) 0.012(2)
C53 0.052(3) 0.033(2) 0.036(2) 0.0020(19) 0.017(2) 0.004(2)
C54 0.043(2) 0.024(2) 0.034(2) 0.0051(16) 0.0189(19) 0.0053(17)
C55 0.055(3) 0.035(2) 0.061(3) -0.007(2) 0.032(3) -0.003(2)
C56 0.033(2) 0.0211(19) 0.033(2) 0.0005(16) 0.0125(17) 0.0003(15)
C57 0.055(3) 0.030(2) 0.065(3) 0.008(2) 0.020(3) -0.001(2)
C58 0.055(3) 0.033(3) 0.065(3) -0.006(2) 0.012(3) -0.011(2)
C59 0.037(2) 0.035(2) 0.051(3) 0.000(2) 0.004(2) -0.0056(19)
C60 0.029(2) 0.027(2) 0.044(2) 0.0026(18) 0.0092(19) -0.0015(16)
C61 0.041(2) 0.030(2) 0.043(3) -0.0015(19) 0.012(2) -0.0035(18)
C62 0.054(3) 0.041(3) 0.044(3) 0.011(2) 0.013(2) 0.005(2)
C63 0.028(2) 0.027(2) 0.034(2) -0.0006(17) 0.0058(17) -0.0031(16)
C64 0.040(3) 0.038(3) 0.058(3) -0.002(2) -0.001(2) 0.009(2)
C65 0.052(3) 0.042(3) 0.055(3) 0.013(2) 0.008(2) 0.006(2)
C66 0.036(2) 0.042(3) 0.044(3) 0.008(2) 0.008(2) 0.0032(19)
C67 0.029(2) 0.029(2) 0.042(2) 0.0020(18) 0.0051(18) 0.0004(17)
C68 0.032(2) 0.039(2) 0.048(3) 0.002(2) 0.008(2) -0.0017(19)
C69 0.033(2) 0.045(3) 0.059(3) -0.005(2) 0.015(2) 0.004(2)
C70 0.026(2) 0.030(2) 0.037(2) 0.0036(17) 0.0055(18) -0.0026(16)
C71 0.063(3) 0.055(3) 0.042(3) -0.010(2) 0.005(2) 0.004(3)
C72 0.058(3) 0.044(3) 0.062(3) -0.017(2) 0.021(3) -0.006(2)
C73 0.062(3) 0.034(3) 0.067(4) -0.007(2) 0.009(3) 0.002(2)
C74 0.043(3) 0.032(2) 0.055(3) -0.004(2) 0.004(2) 0.007(2)
C75 0.035(2) 0.030(2) 0.039(2) -0.0067(18) 0.0104(19) 0.0053(17)
C76 0.053(3) 0.036(2) 0.043(3) -0.002(2) 0.011(2) 0.003(2)
C77 0.030(2) 0.026(2) 0.037(2) -0.0016(17) 0.0089(18) 0.0054(16)
C78 0.043(3) 0.097(5) 0.043(3) -0.013(3) 0.015(2) -0.019(3)
C79 0.055(3) 0.082(4) 0.062(4) -0.029(3) 0.018(3) -0.019(3)
C80 0.040(3) 0.059(3) 0.053(3) -0.015(3) 0.012(2) -0.003(2)
C81 0.030(2) 0.046(3) 0.035(2) 0.0002(19) 0.0103(18) 0.0019(18)
C82 0.042(3) 0.058(3) 0.053(3) 0.003(2) 0.008(2) -0.002(2)
C83 0.041(3) 0.107(6) 0.048(3) 0.018(3) 0.004(3) -0.001(3)
C84 0.0245(19) 0.030(2) 0.037(2) -0.0008(17) 0.0099(17) 0.0024(16)
N10 0.165(9) 0.106(6) 0.294(14) -0.027(7) 0.187(10) 0.008(5)
N5 0.103(6) 0.267(13) 0.163(8) -0.093(9) 0.062(6) -0.120(8)

loop_
_atom_type_symbol
_atom_type_description
_atom_type_scat_dispersion_real
_atom_type_scat_dispersion_imag
_atom_type_scat_source
C C 0.0033 0.0016 'International Tables Vol C Tables 4.2.6.8 and 6.1.1.4'
H H 0.0000 0.0000 'International Tables Vol C Tables 4.2.6.8 and 6.1.1.4'
N N 0.0061 0.0033 'International Tables Vol C Tables 4.2.6.8 and 6.1.1.4'
O O 0.0106 0.0060 'International Tables Vol C Tables 4.2.6.8 and 6.1.1.4'
Cu Cu 0.3201 1.2651 'International Tables Vol C Tables 4.2.6.8 and 6.1.1.4'
Br Br -0.2901 2.4595 'International Tables Vol C Tables 4.2.6.8 and 6.1.1.4'

loop_
_geom_angle_atom_site_label_1
_geom_angle_atom_site_label_2
_geom_angle_atom_site_label_3
_geom_angle
_geom_angle_site_symmetry_1
_geom_angle_site_symmetry_3
N12 Cu1 N12 176.9(2) . 2_556
N17 Cu2 N11 123.38(14) . .
N17 Cu2 N1 120.79(14) . .
N11 Cu2 N1 115.81(14) . .
N21 Cu3 N26 157.11(15) . .
N21 Cu3 Br1 104.97(10) . .
N26 Cu3 Br1 97.81(11) . .
N13 Cu5 N23 176.37(15) 7_557 .
N22 Cu6 N8 159.79(16) . .
N22 Cu6 Br1 104.81(10) . .
N8 Cu6 Br1 93.54(11) . .
N2 Cu7 N28 166.16(16) . .
N2 Cu7 Br1 97.92(11) . .
N28 Cu7 Br1 94.00(11) . .
N19 Cu8 N7 172.73(15) 5_557 .
N6 Cu9 N27 165.96(16) 7_457 .
N6 Cu9 Br1 91.50(11) 7_457 7_457
N27 Cu9 Br1 101.02(11) . 7_457
N3 Cu10 N16 169.14(15) 2_556 .
Cu6 Br1 Cu3 82.44(2) . .
Cu6 Br1 Cu7 137.52(3) . .
Cu3 Br1 Cu7 74.27(2) . .
Cu6 Br1 Cu9 71.07(2) . 7_457
Cu3 Br1 Cu9 99.24(2) . 7_457
Cu7 Br1 Cu9 146.75(2) . 7_457
C7 N1 N3 105.9(3) . .
C7 N1 Cu2 134.2(3) . .
N3 N1 Cu2 119.4(2) . .
C7 N2 C14 103.9(3) . .
C7 N2 Cu7 123.1(3) . .
C14 N2 Cu7 132.7(3) . .
C14 N3 N1 107.3(3) . .
C14 N3 Cu10 135.0(3) . 2_556
N1 N3 Cu10 117.2(3) . 2_556
C1 N4 H4A 120.0 . .
C1 N4 H4B 120.0 . .
H4A N4 H4B 120.0 . .
C28 N6 N8 106.4(3) . .
C28 N6 Cu9 129.5(3) . 7_457
N8 N6 Cu9 121.4(3) . 7_457
C28 N7 C21 104.6(3) . .
C28 N7 Cu8 123.2(3) . .
C21 N7 Cu8 131.2(3) . .
C21 N8 N6 107.0(3) . .
C21 N8 Cu6 139.8(3) . .
N6 N8 Cu6 112.7(2) . .
C23 N9 H9A 120.0 . .
C23 N9 H9B 120.0 . .
H9A N9 H9B 120.0 . .
C35 N11 N12 106.0(3) . .
C35 N11 Cu2 138.4(3) . .
N12 N11 Cu2 115.4(2) . .
C42 N12 N11 107.4(3) . .
C42 N12 Cu1 134.8(3) . .
N11 N12 Cu1 117.8(2) . .
C42 N13 C35 104.0(3) . .
C42 N13 Cu5 126.4(3) . 7_557
C35 N13 Cu5 129.5(3) . 7_557
C29 N14 H14A 120.0 . .
C29 N14 H14B 120.0 . .
H14A N14 H14B 120.0 . .
C41 N15 H15A 120.0 . .
C41 N15 H15B 120.0 . .
H15A N15 H15B 120.0 . .
C49 N16 N17 106.9(3) . .
C49 N16 Cu10 135.5(3) . .
N17 N16 Cu10 114.9(2) . .
C56 N17 N16 106.7(3) . .
C56 N17 Cu2 133.1(3) . .
N16 N17 Cu2 120.1(2) . .
C44 N18 H18A 120.0 . .
C44 N18 H18B 120.0 . .
H18A N18 H18B 120.0 . .
C49 N19 C56 104.3(3) . .
C49 N19 Cu8 124.7(3) . 5_557
C56 N19 Cu8 130.2(3) . 5_557
C51 N20 H20B 120.0 . .
C51 N20 H20C 120.0 . .
H20B N20 H20C 120.0 . .
C63 N21 N22 106.7(3) . .
C63 N21 Cu3 130.5(3) . .
N22 N21 Cu3 122.5(2) . .
C70 N22 N21 106.5(3) . .
C70 N22 Cu6 130.7(3) . .
N21 N22 Cu6 122.8(3) . .
C70 N23 C63 104.1(3) . .
C70 N23 Cu5 125.4(3) . .
C63 N23 Cu5 130.3(3) . .
C57 N24 H24B 120.0 . .
C57 N24 H24C 120.0 . .
H24B N24 H24C 120.0 . .
C64 N25 H25B 120.0 . .
C64 N25 H25C 120.0 . .
H25B N25 H25C 120.0 . .
C77 N26 N28 106.6(3) . .
C77 N26 Cu3 133.7(3) . .
N28 N26 Cu3 119.7(2) . .
C84 N27 C77 104.4(3) . .
C84 N27 Cu9 132.9(3) . .
C77 N27 Cu9 122.0(3) . .
C84 N28 N26 106.8(3) . .
C84 N28 Cu7 134.1(3) . .
N26 N28 Cu7 117.9(2) . .
C72 N29 H29A 120.0 . .
C72 N29 H29B 120.0 . .
H29A N29 H29B 120.0 . .
C78 N30 H30B 120.0 . .
C78 N30 H30C 120.0 . .
H30B N30 H30C 120.0 . .
C2 C1 C6 118.8(5) . .
C2 C1 N4 120.4(7) . .
C6 C1 N4 120.8(6) . .
C1 C2 C3 120.9(5) . .
C1 C2 H2A 119.5 . .
C3 C2 H2A 119.5 . .
C4 C3 C2 120.1(5) . .
C4 C3 H3A 119.9 . .
C2 C3 H3A 119.9 . .
C5 C4 C3 118.7(4) . .
C5 C4 C7 120.0(4) . .
C3 C4 C7 120.8(4) . .
C4 C5 C6 120.8(5) . .
C4 C5 H5A 119.6 . .
C6 C5 H5A 119.6 . .
C5 C6 C1 120.6(5) . .
C5 C6 H6A 119.7 . .
C1 C6 H6A 119.7 . .
N1 C7 N2 112.1(4) . .
N1 C7 C4 121.4(4) . .
N2 C7 C4 126.4(4) . .
C13 C8 C9 120.1(6) . .
C13 C8 H8A 120.0 . .
C9 C8 H8A 120.0 . .
C10 C9 C8 118.9(6) . .
C10 C9 N5 121.0(7) . .
C8 C9 N5 120.1(7) . .
C9 C10 C11 121.3(6) . .
C9 C10 H10A 119.3 . .
C11 C10 H10A 119.3 . .
C12 C11 C10 120.5(6) . .
C12 C11 H11A 119.8 . .
C10 C11 H11A 119.8 . .
C13 C12 C11 118.8(5) . .
C13 C12 C14 122.6(5) . .
C11 C12 C14 118.1(4) . .
C12 C13 C8 120.3(6) . .
C12 C13 H13A 119.8 . .
C8 C13 H13A 119.8 . .
N3 C14 N2 110.8(4) . .
N3 C14 C12 120.5(4) . .
N2 C14 C12 128.6(4) . .
C20 C15 N10 120.3(7) . .
C20 C15 C16 117.5(6) . .
N10 C15 C16 122.2(7) . .
C17 C16 C15 121.1(6) . .
C17 C16 H16A 119.4 . .
C15 C16 H16A 119.4 . .
C16 C17 C18 120.7(6) . .
C16 C17 H17A 119.7 . .
C18 C17 H17A 119.7 . .
C17 C18 C19 117.9(5) . .
C17 C18 C21 121.9(4) . .
C19 C18 C21 120.1(4) . .
C20 C19 C18 121.0(5) . .
C20 C19 H19A 119.5 . .
C18 C19 H19A 119.5 . .
C15 C20 C19 121.7(6) . .
C15 C20 H20A 119.2 . .
C19 C20 H20A 119.2 . .
N8 C21 N7 110.7(4) . .
N8 C21 C18 125.3(4) . .
N7 C21 C18 123.8(4) . .
C27 C22 C23 120.2(6) . .
C27 C22 H22A 119.9 . .
C23 C22 H22A 119.9 . .
C22 C23 C24 119.4(5) . .
C22 C23 N9 120.1(6) . .
C24 C23 N9 120.5(6) . .
C25 C24 C23 119.8(5) . .
C25 C24 H24A 120.1 . .
C23 C24 H24A 120.1 . .
C24 C25 C26 121.6(5) . .
C24 C25 H25A 119.2 . .
C26 C25 H25A 119.2 . .
C25 C26 C27 117.9(4) . .
C25 C26 C28 122.5(4) . .
C27 C26 C28 119.5(4) . .
C22 C27 C26 121.1(5) . .
C22 C27 H27A 119.5 . .
C26 C27 H27A 119.5 . .
N6 C28 N7 111.3(4) . .
N6 C28 C26 123.5(4) . .
N7 C28 C26 125.0(4) . .
C30 C29 C34 118.7(5) . .
C30 C29 N14 121.2(6) . .
C34 C29 N14 120.1(6) . .
C29 C30 C31 120.6(5) . .
C29 C30 H30A 119.7 . .
C31 C30 H30A 119.7 . .
C32 C31 C30 121.0(5) . .
C32 C31 H31A 119.5 . .
C30 C31 H31A 119.5 . .
C31 C32 C33 117.9(4) . .
C31 C32 C35 121.7(4) . .
C33 C32 C35 120.3(4) . .
C34 C33 C32 121.4(5) . .
C34 C33 H33A 119.3 . .
C32 C33 H33A 119.3 . .
C33 C34 C29 120.4(6) . .
C33 C34 H34A 119.8 . .
C29 C34 H34A 119.8 . .
N11 C35 N13 111.4(4) . .
N11 C35 C32 124.9(4) . .
N13 C35 C32 123.7(4) . .
C37 C36 C41 121.1(4) . .
C37 C36 H36A 119.5 . .
C41 C36 H36A 119.5 . .
C36 C37 C38 120.2(4) . .
C36 C37 H37A 119.9 . .
C38 C37 H37A 119.9 . .
C37 C38 C39 118.9(4) . .
C37 C38 C42 121.3(4) . .
C39 C38 C42 119.8(4) . .
C40 C39 C38 120.4(4) . .
C40 C39 H39A 119.8 . .
C38 C39 H39A 119.8 . .
C39 C40 C41 121.0(5) . .
C39 C40 H40A 119.5 . .
C41 C40 H40A 119.5 . .
N15 C41 C36 120.7(5) . .
N15 C41 C40 121.1(5) . .
C36 C41 C40 118.2(4) . .
N12 C42 N13 111.2(4) . .
N12 C42 C38 123.3(4) . .
N13 C42 C38 125.5(4) . .
C48 C43 C44 120.6(5) . .
C48 C43 H43A 119.7 . .
C44 C43 H43A 119.7 . .
C45 C44 N18 120.3(6) . .
C45 C44 C43 118.7(5) . .
N18 C44 C43 120.9(6) . .
C44 C45 C46 120.8(5) . .
C44 C45 H45A 119.6 . .
C46 C45 H45A 119.6 . .
C45 C46 C47 120.1(5) . .
C45 C46 H46A 119.9 . .
C47 C46 H46A 119.9 . .
C48 C47 C46 118.9(4) . .
C48 C47 C49 119.6(4) . .
C46 C47 C49 121.3(4) . .
C43 C48 C47 120.6(5) . .
C43 C48 H48A 119.7 . .
C47 C48 H48A 119.7 . .
N16 C49 N19 111.0(3) . .
N16 C49 C47 121.3(4) . .
N19 C49 C47 127.7(4) . .
C55 C50 C51 120.7(5) . .
C55 C50 H50A 119.6 . .
C51 C50 H50A 119.6 . .
N20 C51 C52 120.5(6) . .
N20 C51 C50 121.8(6) . .
C52 C51 C50 117.7(5) . .
C53 C52 C51 121.9(5) . .
C53 C52 H52A 119.0 . .
C51 C52 H52A 119.0 . .
C52 C53 C54 120.3(5) . .
C52 C53 H53A 119.9 . .
C54 C53 H53A 119.9 . .
C55 C54 C53 117.9(4) . .
C55 C54 C56 122.1(4) . .
C53 C54 C56 119.4(4) . .
C54 C55 C50 121.5(5) . .
C54 C55 H55A 119.3 . .
C50 C55 H55A 119.3 . .
N17 C56 N19 111.0(3) . .
N17 C56 C54 120.2(3) . .
N19 C56 C54 128.7(3) . .
N24 C57 C62 120.9(5) . .
N24 C57 C58 121.4(5) . .
C62 C57 C58 117.8(5) . .
C59 C58 C57 121.1(5) . .
C59 C58 H58A 119.5 . .
C57 C58 H58A 119.5 . .
C58 C59 C60 121.2(5) . .
C58 C59 H59A 119.4 . .
C60 C59 H59A 119.4 . .
C61 C60 C59 117.2(4) . .
C61 C60 C63 121.4(4) . .
C59 C60 C63 121.4(4) . .
C62 C61 C60 121.7(4) . .
C62 C61 H61A 119.2 . .
C60 C61 H61A 119.2 . .
C61 C62 C57 121.0(5) . .
C61 C62 H62A 119.5 . .
C57 C62 H62A 119.5 . .
N21 C63 N23 111.1(4) . .
N21 C63 C60 125.0(4) . .
N23 C63 C60 123.9(4) . .
C69 C64 N25 121.2(5) . .
C69 C64 C65 117.8(4) . .
N25 C64 C65 121.0(5) . .
C66 C65 C64 121.3(5) . .
C66 C65 H65A 119.4 . .
C64 C65 H65A 119.4 . .
C65 C66 C67 120.9(5) . .
C65 C66 H66A 119.5 . .
C67 C66 H66A 119.5 . .
C66 C67 C68 117.4(4) . .
C66 C67 C70 122.1(4) . .
C68 C67 C70 120.4(4) . .
C69 C68 C67 121.0(4) . .
C69 C68 H68A 119.5 . .
C67 C68 H68A 119.5 . .
C68 C69 C64 121.5(5) . .
C68 C69 H69A 119.2 . .
C64 C69 H69A 119.2 . .
N22 C70 N23 111.6(4) . .
N22 C70 C67 124.2(4) . .
N23 C70 C67 124.2(4) . .
C72 C71 C76 120.8(5) . .
C72 C71 H71A 119.6 . .
C76 C71 H71A 119.6 . .
C73 C72 C71 118.6(5) . .
C73 C72 N29 120.8(5) . .
C71 C72 N29 120.6(6) . .
C74 C73 C72 120.6(5) . .
C74 C73 H73A 119.7 . .
C72 C73 H73A 119.7 . .
C73 C74 C75 121.6(5) . .
C73 C74 H74A 119.2 . .
C75 C74 H74A 119.2 . .
C76 C75 C74 117.8(4) . .
C76 C75 C77 121.9(4) . .
C74 C75 C77 120.0(4) . .
C75 C76 C71 120.2(5) . .
C75 C76 H76A 119.9 . .
C71 C76 H76A 119.9 . .
N26 C77 N27 111.1(4) . .
N26 C77 C75 124.0(4) . .
N27 C77 C75 124.7(4) . .
C83 C78 C79 119.1(5) . .
C83 C78 N30 119.5(7) . .
C79 C78 N30 121.4(7) . .
C80 C79 C78 120.5(6) . .
C80 C79 H79A 119.7 . .
C78 C79 H79A 119.7 . .
C79 C80 C81 121.3(6) . .
C79 C80 H80A 119.4 . .
C81 C80 H80A 119.4 . .
C82 C81 C80 117.5(5) . .
C82 C81 C84 121.5(4) . .
C80 C81 C84 120.8(4) . .
C83 C82 C81 121.3(6) . .
C83 C82 H82A 119.4 . .
C81 C82 H82A 119.4 . .
C78 C83 C82 120.4(6) . .
C78 C83 H83A 119.8 . .
C82 C83 H83A 119.8 . .
N28 C84 N27 111.1(4) . .
N28 C84 C81 122.0(4) . .
N27 C84 C81 126.8(4) . .
C15 N10 H10B 119.6 . .
C15 N10 H10C 120.5 . .
H10B N10 H10C 119.8 . .
C9 N5 H5B 120.0 . .
C9 N5 H5C 120.0 . .
H5B N5 H5C 120.0 . .

loop_
_geom_bond_atom_site_label_1
_geom_bond_atom_site_label_2
_geom_bond_distance
_geom_bond_site_symmetry_2
Cu1 N12 1.875(3) .
Cu1 N12 1.875(3) 2_556
Cu2 N17 1.942(3) .
Cu2 N11 1.954(3) .
Cu2 N1 1.965(3) .
Cu3 N21 1.908(3) .
Cu3 N26 1.915(3) .
Cu3 Br1 2.6206(8) .
Cu5 N13 1.858(3) 7_557
Cu5 N23 1.860(3) .
Cu6 N22 1.897(3) .
Cu6 N8 1.918(3) .
Cu6 Br1 2.6175(8) .
Cu7 N2 1.894(3) .
Cu7 N28 1.898(3) .
Cu7 Br1 2.7348(9) .
Cu8 N19 1.865(3) 5_557
Cu8 N7 1.872(3) .
Cu9 N6 1.897(3) 7_457
Cu9 N27 1.908(3) .
Cu9 Br1 2.7779(9) 7_457
Cu10 N3 1.857(3) 2_556
Cu10 N16 1.865(3) .
Br1 Cu9 2.7779(10) 7_457
N1 C7 1.325(5) .
N1 N3 1.376(5) .
N2 C7 1.354(6) .
N2 C14 1.358(5) .
N3 C14 1.330(5) .
N3 Cu10 1.857(3) 2_556
N4 C1 1.392(7) .
N4 H4A 0.8600 .
N4 H4B 0.8600 .
N6 C28 1.326(5) .
N6 N8 1.390(5) .
N6 Cu9 1.897(3) 7_457
N7 C28 1.356(5) .
N7 C21 1.364(5) .
N8 C21 1.328(5) .
N9 C23 1.407(7) .
N9 H9A 0.8600 .
N9 H9B 0.8600 .
N11 C35 1.324(5) .
N11 N12 1.387(5) .
N12 C42 1.318(5) .
N13 C42 1.357(5) .
N13 C35 1.368(6) .
N13 Cu5 1.858(3) 7_557
N14 C29 1.400(7) .
N14 H14A 0.8600 .
N14 H14B 0.8600 .
N15 C41 1.375(7) .
N15 H15A 0.8600 .
N15 H15B 0.8600 .
N16 C49 1.324(5) .
N16 N17 1.384(5) .
N17 C56 1.325(5) .
N18 C44 1.393(7) .
N18 H18A 0.8600 .
N18 H18B 0.8600 .
N19 C49 1.361(5) .
N19 C56 1.362(5) .
N19 Cu8 1.865(3) 5_557
N20 C51 1.375(7) .
N20 H20B 0.8600 .
N20 H20C 0.8600 .
N21 C63 1.328(5) .
N21 N22 1.392(5) .
N22 C70 1.329(5) .
N23 C70 1.358(5) .
N23 C63 1.369(5) .
N24 C57 1.382(7) .
N24 H24B 0.8600 .
N24 H24C 0.8600 .
N25 C64 1.384(6) .
N25 H25B 0.8600 .
N25 H25C 0.8600 .
N26 C77 1.327(5) .
N26 N28 1.382(5) .
N27 C84 1.355(5) .
N27 C77 1.360(5) .
N28 C84 1.326(5) .
N29 C72 1.410(7) .
N29 H29A 0.8600 .
N29 H29B 0.8600 .
N30 C78 1.403(7) .
N30 H30B 0.8600 .
N30 H30C 0.8600 .
C1 C2 1.370(9) .
C1 C6 1.382(9) .
C2 C3 1.388(7) .
C2 H2A 0.9300 .
C3 C4 1.386(7) .
C3 H3A 0.9300 .
C4 C5 1.376(7) .
C4 C7 1.477(6) .
C5 C6 1.380(8) .
C5 H5A 0.9300 .
C6 H6A 0.9300 .
C8 C13 1.373(9) .
C8 C9 1.421(11) .
C8 H8A 0.9300 .
C9 C10 1.314(10) .
C9 N5 1.432(9) .
C10 C11 1.388(8) .
C10 H10A 0.9300 .
C11 C12 1.384(7) .
C11 H11A 0.9300 .
C12 C13 1.363(7) .
C12 C14 1.461(6) .
C13 H13A 0.9300 .
C15 C20 1.364(10) .
C15 N10 1.365(9) .
C15 C16 1.402(10) .
C16 C17 1.379(8) .
C16 H16A 0.9300 .
C17 C18 1.379(7) .
C17 H17A 0.9300 .
C18 C19 1.389(7) .
C18 C21 1.471(6) .
C19 C20 1.375(8) .
C19 H19A 0.9300 .
C20 H20A 0.9300 .
C22 C27 1.376(7) .
C22 C23 1.383(9) .
C22 H22A 0.9300 .
C23 C24 1.383(9) .
C24 C25 1.378(7) .
C24 H24A 0.9300 .
C25 C26 1.383(7) .
C25 H25A 0.9300 .
C26 C27 1.391(7) .
C26 C28 1.465(6) .
C27 H27A 0.9300 .
C29 C30 1.375(9) .
C29 C34 1.385(9) .
C30 C31 1.389(7) .
C30 H30A 0.9300 .
C31 C32 1.376(7) .
C31 H31A 0.9300 .
C32 C33 1.384(7) .
C32 C35 1.480(6) .
C33 C34 1.376(8) .
C33 H33A 0.9300 .
C34 H34A 0.9300 .
C36 C37 1.383(7) .
C36 C41 1.386(8) .
C36 H36A 0.9300 .
C37 C38 1.388(6) .
C37 H37A 0.9300 .
C38 C39 1.389(6) .
C38 C42 1.465(6) .
C39 C40 1.378(6) .
C39 H39A 0.9300 .
C40 C41 1.390(7) .
C40 H40A 0.9300 .
C43 C48 1.377(7) .
C43 C44 1.397(9) .
C43 H43A 0.9300 .
C44 C45 1.372(8) .
C45 C46 1.390(7) .
C45 H45A 0.9300 .
C46 C47 1.393(6) .
C46 H46A 0.9300 .
C47 C48 1.380(7) .
C47 C49 1.473(6) .
C48 H48A 0.9300 .
C50 C55 1.383(7) .
C50 C51 1.392(8) .
C50 H50A 0.9300 .
C51 C52 1.378(8) .
C52 C53 1.376(7) .
C52 H52A 0.9300 .
C53 C54 1.402(6) .
C53 H53A 0.9300 .
C54 C55 1.374(7) .
C54 C56 1.461(6) .
C55 H55A 0.9300 .
C57 C62 1.386(7) .
C57 C58 1.395(8) .
C58 C59 1.375(7) .
C58 H58A 0.9300 .
C59 C60 1.397(6) .
C59 H59A 0.9300 .
C60 C61 1.390(6) .
C60 C63 1.462(6) .
C61 C62 1.373(7) .
C61 H61A 0.9300 .
C62 H62A 0.9300 .
C64 C69 1.376(8) .
C64 C65 1.396(8) .
C65 C66 1.372(7) .
C65 H65A 0.9300 .
C66 C67 1.395(6) .
C66 H66A 0.9300 .
C67 C68 1.401(6) .
C67 C70 1.469(6) .
C68 C69 1.373(7) .
C68 H68A 0.9300 .
C69 H69A 0.9300 .
C71 C72 1.381(8) .
C71 C76 1.396(7) .
C71 H71A 0.9300 .
C72 C73 1.375(8) .
C73 C74 1.369(7) .
C73 H73A 0.9300 .
C74 C75 1.396(7) .
C74 H74A 0.9300 .
C75 C76 1.380(7) .
C75 C77 1.462(6) .
C76 H76A 0.9300 .
C78 C83 1.374(10) .
C78 C79 1.384(10) .
C79 C80 1.377(8) .
C79 H79A 0.9300 .
C80 C81 1.391(7) .
C80 H80A 0.9300 .
C81 C82 1.390(7) .
C81 C84 1.464(6) .
C82 C83 1.384(8) .
C82 H82A 0.9300 .
C83 H83A 0.9300 .
N10 H10B 0.8761 .
N10 H10C 0.8453 .
N5 H5B 0.8600 .
N5 H5C 0.8600 .
